data_7006716
loop_
_publ_author_name
'Habata, Yoichi'
'Seo, Joobeom'
'Otawa, Satoshi'
'Osaka, Futoshi'
'Noto, Kanae'
'Sung Lee, Shim'

_publ_section_title
;
 Synthesis of diazahexathia-24-crown-8 derivatives and structures of
 Ag+ complexes.
;
_journal_issue 18
_journal_name_full 'Dalton transactions (Cambridge, England : 2003)'
_journal_page_first 2202
_journal_page_last 2206
_journal_paper_doi 10.1039/b513293b
_journal_year 2006
_chemical_formula_sum 'C34 H50 Ag2 F6 N2 O6 S8'
_chemical_formula_weight 1168.98
_chemical_name_systematic
;
?
;
_space_group_IT_number 14
_symmetry_cell_setting monoclinic
_symmetry_space_group_name_Hall '-P 2ybc'
_symmetry_space_group_name_H-M 'P 1 21/c 1'
_atom_sites_solution_hydrogens geom
_atom_sites_solution_primary direct
_atom_sites_solution_secondary difmap
_audit_creation_method SHELXL-97
_cell_angle_alpha 90.00
_cell_angle_beta 90.8450(10)
_cell_angle_gamma 90.00
_cell_formula_units_Z 2
_cell_length_a 6.4971(3)
_cell_length_b 17.1739(9)
_cell_length_c 19.2924(10)
_cell_measurement_temperature 90
_cell_volume 2152.42(19)
_computing_cell_refinement 'Bruker SMART'
_computing_data_collection 'Bruker SMART'
_computing_data_reduction 'Bruker SAINT'
_computing_molecular_graphics 'Bruker SHELXTL'
_computing_publication_material 'Bruker SHELXTL'
_computing_structure_refinement 'SHELXL-97 (Sheldrick, 1997)'
_computing_structure_solution 'SHELXS-97 (Sheldrick, 1990)'
_diffrn_ambient_temperature 90
_diffrn_detector_area_resol_mean 8.366
_diffrn_measured_fraction_theta_full 0.993
_diffrn_measured_fraction_theta_max 0.993
_diffrn_measurement_device_type 'CCD area detector'
_diffrn_measurement_method 'phi and omega scans'
_diffrn_radiation_monochromator graphite
_diffrn_radiation_source 'fine-focus sealed tube'
_diffrn_radiation_type MoK\a
_diffrn_radiation_wavelength 0.71073
_diffrn_reflns_av_R_equivalents 0.0409
_diffrn_reflns_av_sigmaI/netI 0.0395
_diffrn_reflns_limit_h_max 8
_diffrn_reflns_limit_h_min -8
_diffrn_reflns_limit_k_max 22
_diffrn_reflns_limit_k_min -22
_diffrn_reflns_limit_l_max 25
_diffrn_reflns_limit_l_min -25
_diffrn_reflns_number 15693
_diffrn_reflns_theta_full 28.31
_diffrn_reflns_theta_max 28.31
_diffrn_reflns_theta_min 1.59
_exptl_absorpt_coefficient_mu 1.370
_exptl_absorpt_correction_T_max 0.9347
_exptl_absorpt_correction_T_min 0.4937
_exptl_absorpt_correction_type empirical
_exptl_crystal_colour colorless
_exptl_crystal_density_diffrn 1.804
_exptl_crystal_density_method 'not measured'
_exptl_crystal_description needle
_exptl_crystal_F_000 1184
_exptl_crystal_size_max 0.60
_exptl_crystal_size_mid 0.05
_exptl_crystal_size_min 0.05
_refine_diff_density_max 0.978
_refine_diff_density_min -0.423
_refine_diff_density_rms 0.098
_refine_ls_extinction_method none
_refine_ls_goodness_of_fit_ref 1.025
_refine_ls_hydrogen_treatment constr
_refine_ls_matrix_type full
_refine_ls_number_parameters 262
_refine_ls_number_reflns 5327
_refine_ls_number_restraints 0
_refine_ls_restrained_S_all 1.025
_refine_ls_R_factor_all 0.0402
_refine_ls_R_factor_gt 0.0274
_refine_ls_shift/su_max 0.002
_refine_ls_shift/su_mean 0.000
_refine_ls_structure_factor_coef Fsqd
_refine_ls_weighting_details 'calc w=1/[\s^2^(Fo^2^)+(0.0342P)^2^+0.0000P] where P=(Fo^2^+2Fc^2^)/3'
_refine_ls_weighting_scheme calc
_refine_ls_wR_factor_gt 0.0615
_refine_ls_wR_factor_ref 0.0667
_reflns_number_gt 4345
_reflns_number_total 5327
_reflns_threshold_expression >2sigma(I)
_cod_data_source_file b513293b.txt
_cod_data_source_block phetn2s_p21_c
_cod_depositor_comments
;
The following automatic conversions were performed:
'_symmetry_cell_setting' value 'Monoclinic' changed to 'monoclinic'
according to '/home/saulius/struct/CIF-dictionaries/cif_core.dic'
dictionary named 'cif_core.dic' version 2.4.1 from 2010-06-29.

Automatic conversion script
Id: cif_fix_enum 1527 2010-12-29 10:47:43Z saulius 
;
_cod_original_sg_symbol_H-M P2(1)/c
_cod_database_code 7006716

loop_
_symmetry_equiv_pos_as_xyz
'x, y, z'
'-x, y+1/2, -z+1/2'
'-x, -y, -z'
'x, -y-1/2, z-1/2'

loop_
_atom_site_label
_atom_site_type_symbol
_atom_site_fract_x
_atom_site_fract_y
_atom_site_fract_z
_atom_site_U_iso_or_equiv
_atom_site_adp_type
_atom_site_occupancy
_atom_site_symmetry_multiplicity
_atom_site_calc_flag
_atom_site_refinement_flags
_atom_site_disorder_assembly
_atom_site_disorder_group
C8 C 0.5772(3) -0.22670(14) 0.06792(11) 0.0147(5) Uani 1 1 d . . .
H8A H 0.6755 -0.2239 0.1076 0.018 Uiso 1 1 calc R . .
H8B H 0.5057 -0.2775 0.0706 0.018 Uiso 1 1 calc R . .
C7 C 0.4187(3) -0.16219(13) 0.07582(12) 0.0145(4) Uani 1 1 d . . .
H7A H 0.3480 -0.1697 0.1204 0.017 Uiso 1 1 calc R . .
H7B H 0.3140 -0.1678 0.0383 0.017 Uiso 1 1 calc R . .
S3 S 0.51905(9) -0.06376(3) 0.07343(3) 0.01259(11) Uani 1 1 d . . .
C6 C 0.7008(4) -0.06047(14) 0.14656(11) 0.0147(5) Uani 1 1 d . . .
H6A H 0.6552 -0.0208 0.1803 0.018 Uiso 1 1 calc R . .
H6B H 0.7027 -0.1116 0.1702 0.018 Uiso 1 1 calc R . .
Ag1 Ag 1.27828(3) 0.079652(10) 0.034076(8) 0.01435(6) Uani 1 1 d . . .
S1 S 1.38580(8) 0.14187(3) 0.14921(3) 0.01361(12) Uani 1 1 d . . .
S2 S 0.92816(8) 0.05584(3) 0.08325(3) 0.01289(11) Uani 1 1 d . . .
N1 N 1.3049(3) 0.22433(11) -0.00301(9) 0.0120(4) Uani 1 1 d . . .
C12 C 0.7689(4) 0.42361(14) -0.05075(12) 0.0174(5) Uani 1 1 d . . .
H12 H 0.7978 0.4465 -0.0069 0.021 Uiso 1 1 calc R . .
C5 C 0.9176(3) -0.04067(13) 0.12263(11) 0.0134(4) Uani 1 1 d . . .
H5A H 0.9624 -0.0800 0.0885 0.016 Uiso 1 1 calc R . .
H5B H 1.0139 -0.0427 0.1628 0.016 Uiso 1 1 calc R . .
C2 C 1.3363(4) 0.24324(13) 0.12597(11) 0.0140(4) Uani 1 1 d . . .
H2A H 1.1863 0.2532 0.1261 0.017 Uiso 1 1 calc R . .
H2B H 1.4021 0.2779 0.1608 0.017 Uiso 1 1 calc R . .
C4 C 0.9523(4) 0.11707(14) 0.15985(12) 0.0164(5) Uani 1 1 d . . .
H4A H 0.9236 0.1715 0.1459 0.020 Uiso 1 1 calc R . .
H4B H 0.8446 0.1014 0.1928 0.020 Uiso 1 1 calc R . .
C15 C 0.6766(4) 0.35553(15) -0.17732(12) 0.0205(5) Uani 1 1 d . . .
H15 H 0.6437 0.3312 -0.2203 0.025 Uiso 1 1 calc R . .
C9 C 1.0993(3) 0.25919(13) -0.01479(12) 0.0148(5) Uani 1 1 d . . .
H9A H 1.0215 0.2554 0.0288 0.018 Uiso 1 1 calc R . .
H9B H 1.0251 0.2277 -0.0501 0.018 Uiso 1 1 calc R . .
C11 C 0.9000(3) 0.36726(13) -0.07644(11) 0.0134(4) Uani 1 1 d . . .
C14 C 0.5495(4) 0.41331(15) -0.15195(13) 0.0215(5) Uani 1 1 d . . .
H14 H 0.4319 0.4296 -0.1779 0.026 Uiso 1 1 calc R . .
C1 C 1.4206(3) 0.26168(13) 0.05441(11) 0.0140(4) Uani 1 1 d . . .
H1A H 1.4181 0.3188 0.0475 0.017 Uiso 1 1 calc R . .
H1B H 1.5659 0.2446 0.0528 0.017 Uiso 1 1 calc R . .
C16 C 0.8518(4) 0.33277(14) -0.14046(11) 0.0163(5) Uani 1 1 d . . .
H16 H 0.9392 0.2937 -0.1587 0.020 Uiso 1 1 calc R . .
C3 C 1.1603(4) 0.11514(15) 0.19801(11) 0.0184(5) Uani 1 1 d . . .
H3A H 1.1816 0.0618 0.2162 0.022 Uiso 1 1 calc R . .
H3B H 1.1520 0.1504 0.2385 0.022 Uiso 1 1 calc R . .
C13 C 0.5952(4) 0.44709(15) -0.08845(13) 0.0200(5) Uani 1 1 d . . .
H13 H 0.5079 0.4864 -0.0705 0.024 Uiso 1 1 calc R . .
C10 C 1.0969(4) 0.34468(14) -0.03858(12) 0.0167(5) Uani 1 1 d . . .
H10A H 1.1152 0.3787 0.0024 0.020 Uiso 1 1 calc R . .
H10B H 1.2148 0.3537 -0.0695 0.020 Uiso 1 1 calc R . .
S4 S 0.13526(9) 0.84774(4) 0.28165(3) 0.01671(12) Uani 1 1 d . . .
F2 F -0.0630(2) 0.98140(8) 0.28738(7) 0.0243(3) Uani 1 1 d . . .
F3 F -0.1363(2) 0.90182(9) 0.36905(8) 0.0266(3) Uani 1 1 d . . .
F1 F 0.1520(3) 0.96282(10) 0.37130(8) 0.0324(4) Uani 1 1 d . . .
O1 O -0.0327(3) 0.81695(10) 0.24045(9) 0.0230(4) Uani 1 1 d . . .
C17 C 0.0155(4) 0.92714(14) 0.32991(12) 0.0163(5) Uani 1 1 d . . .
O3 O 0.2921(3) 0.88681(12) 0.24289(10) 0.0286(4) Uani 1 1 d . . .
O2 O 0.2072(3) 0.79704(11) 0.33658(9) 0.0253(4) Uani 1 1 d . . .

loop_
_atom_site_aniso_label
_atom_site_aniso_U_11
_atom_site_aniso_U_22
_atom_site_aniso_U_33
_atom_site_aniso_U_23
_atom_site_aniso_U_13
_atom_site_aniso_U_12
C8 0.0158(11) 0.0133(12) 0.0149(10) 0.0022(9) 0.0026(9) 0.0008(9)
C7 0.0135(11) 0.0140(12) 0.0161(11) 0.0005(9) 0.0001(9) -0.0034(9)
S3 0.0134(3) 0.0122(3) 0.0122(2) 0.0014(2) 0.0001(2) 0.0004(2)
C6 0.0175(11) 0.0162(12) 0.0104(10) 0.0016(8) -0.0003(8) -0.0024(9)
Ag1 0.01599(9) 0.01568(10) 0.01144(8) -0.00100(6) 0.00219(6) -0.00281(7)
S1 0.0130(3) 0.0155(3) 0.0123(3) -0.0004(2) -0.0015(2) -0.0002(2)
S2 0.0125(3) 0.0139(3) 0.0122(2) 0.0014(2) 0.0000(2) -0.0009(2)
N1 0.0118(9) 0.0113(9) 0.0129(9) -0.0007(7) 0.0002(7) 0.0002(7)
C12 0.0177(12) 0.0167(12) 0.0178(11) -0.0001(9) -0.0002(9) -0.0001(9)
C5 0.0159(11) 0.0119(11) 0.0124(10) 0.0020(8) -0.0019(8) 0.0011(9)
C2 0.0163(11) 0.0118(11) 0.0139(10) -0.0017(9) -0.0004(9) 0.0005(8)
C4 0.0152(11) 0.0167(12) 0.0175(11) -0.0036(9) 0.0052(9) -0.0019(9)
C15 0.0233(13) 0.0254(14) 0.0128(11) 0.0041(10) -0.0013(9) -0.0099(10)
C9 0.0138(11) 0.0140(12) 0.0165(11) 0.0002(9) -0.0003(9) 0.0007(8)
C11 0.0142(11) 0.0129(11) 0.0132(10) 0.0037(9) 0.0006(8) -0.0022(8)
C14 0.0165(12) 0.0254(14) 0.0224(12) 0.0126(10) -0.0057(10) -0.0043(10)
C1 0.0124(10) 0.0117(11) 0.0178(11) 0.0004(9) -0.0011(9) -0.0019(8)
C16 0.0190(12) 0.0158(12) 0.0144(11) 0.0013(9) 0.0019(9) -0.0028(9)
C3 0.0215(12) 0.0214(13) 0.0123(11) -0.0012(9) 0.0028(9) -0.0051(10)
C13 0.0165(12) 0.0171(13) 0.0266(13) 0.0041(10) 0.0023(10) 0.0040(9)
C10 0.0161(11) 0.0147(12) 0.0192(11) -0.0009(9) -0.0035(9) 0.0007(9)
S4 0.0169(3) 0.0163(3) 0.0170(3) 0.0006(2) 0.0011(2) 0.0021(2)
F2 0.0371(9) 0.0173(8) 0.0185(7) 0.0044(6) 0.0030(6) 0.0076(6)
F3 0.0344(9) 0.0190(8) 0.0269(8) 0.0002(6) 0.0162(7) -0.0027(6)
F1 0.0384(9) 0.0312(10) 0.0274(8) -0.0099(7) -0.0092(7) -0.0074(7)
O1 0.0276(10) 0.0205(10) 0.0207(9) -0.0065(7) -0.0062(8) 0.0032(7)
C17 0.0210(12) 0.0150(12) 0.0129(10) 0.0008(9) 0.0005(9) -0.0030(9)
O3 0.0249(10) 0.0297(11) 0.0315(10) 0.0023(8) 0.0128(8) -0.0007(8)
O2 0.0255(10) 0.0229(10) 0.0273(10) 0.0061(8) -0.0058(8) 0.0040(7)

loop_
_atom_type_symbol
_atom_type_description
_atom_type_scat_dispersion_real
_atom_type_scat_dispersion_imag
_atom_type_scat_source
C C 0.0033 0.0016 'International Tables Vol C Tables 4.2.6.8 and 6.1.1.4'
H H 0.0000 0.0000 'International Tables Vol C Tables 4.2.6.8 and 6.1.1.4'
N N 0.0061 0.0033 'International Tables Vol C Tables 4.2.6.8 and 6.1.1.4'
O O 0.0106 0.0060 'International Tables Vol C Tables 4.2.6.8 and 6.1.1.4'
F F 0.0171 0.0103 'International Tables Vol C Tables 4.2.6.8 and 6.1.1.4'
S S 0.1246 0.1234 'International Tables Vol C Tables 4.2.6.8 and 6.1.1.4'
Ag Ag -0.8971 1.1015 'International Tables Vol C Tables 4.2.6.8 and 6.1.1.4'

loop_
_geom_angle_atom_site_label_1
_geom_angle_atom_site_label_2
_geom_angle_atom_site_label_3
_geom_angle
_geom_angle_site_symmetry_1
_geom_angle_site_symmetry_3
_geom_angle_publ_flag
N1 C8 C7 115.13(18) 3_755 . ?
N1 C8 H8A 108.5 3_755 . ?
C7 C8 H8A 108.5 . . ?
N1 C8 H8B 108.5 3_755 . ?
C7 C8 H8B 108.5 . . ?
H8A C8 H8B 107.5 . . ?
C8 C7 S3 115.59(16) . . ?
C8 C7 H7A 108.4 . . ?
S3 C7 H7A 108.4 . . ?
C8 C7 H7B 108.4 . . ?
S3 C7 H7B 108.4 . . ?
H7A C7 H7B 107.4 . . ?
C7 S3 C6 103.76(11) . . ?
C7 S3 Ag1 96.54(7) . 3_755 ?
C6 S3 Ag1 107.64(8) . 3_755 ?
C5 C6 S3 111.22(15) . . ?
C5 C6 H6A 109.4 . . ?
S3 C6 H6A 109.4 . . ?
C5 C6 H6B 109.4 . . ?
S3 C6 H6B 109.4 . . ?
H6A C6 H6B 108.0 . . ?
S3 Ag1 S2 142.241(19) 3_755 . ?
S3 Ag1 S1 129.035(19) 3_755 . ?
S2 Ag1 S1 88.695(18) . . ?
S3 Ag1 N1 80.60(4) 3_755 . ?
S2 Ag1 N1 108.96(4) . . ?
S1 Ag1 N1 79.66(4) . . ?
C3 S1 C2 103.21(11) . . ?
C3 S1 Ag1 97.64(8) . . ?
C2 S1 Ag1 98.08(7) . . ?
C4 S2 C5 100.97(11) . . ?
C4 S2 Ag1 98.35(8) . . ?
C5 S2 Ag1 110.19(7) . . ?
C1 N1 C8 111.08(17) . 3_755 ?
C1 N1 C9 112.84(17) . . ?
C8 N1 C9 109.69(17) 3_755 . ?
C1 N1 Ag1 104.16(13) . . ?
C8 N1 Ag1 107.33(13) 3_755 . ?
C9 N1 Ag1 111.51(13) . . ?
C11 C12 C13 120.9(2) . . ?
C11 C12 H12 119.6 . . ?
C13 C12 H12 119.6 . . ?
C6 C5 S2 111.64(16) . . ?
C6 C5 H5A 109.3 . . ?
S2 C5 H5A 109.3 . . ?
C6 C5 H5B 109.3 . . ?
S2 C5 H5B 109.3 . . ?
H5A C5 H5B 108.0 . . ?
C1 C2 S1 110.86(15) . . ?
C1 C2 H2A 109.5 . . ?
S1 C2 H2A 109.5 . . ?
C1 C2 H2B 109.5 . . ?
S1 C2 H2B 109.5 . . ?
H2A C2 H2B 108.1 . . ?
C3 C4 S2 116.32(16) . . ?
C3 C4 H4A 108.2 . . ?
S2 C4 H4A 108.2 . . ?
C3 C4 H4B 108.2 . . ?
S2 C4 H4B 108.2 . . ?
H4A C4 H4B 107.4 . . ?
C14 C15 C16 120.6(2) . . ?
C14 C15 H15 119.7 . . ?
C16 C15 H15 119.7 . . ?
N1 C9 C10 115.93(19) . . ?
N1 C9 H9A 108.3 . . ?
C10 C9 H9A 108.3 . . ?
N1 C9 H9B 108.3 . . ?
C10 C9 H9B 108.3 . . ?
H9A C9 H9B 107.4 . . ?
C12 C11 C16 118.7(2) . . ?
C12 C11 C10 121.7(2) . . ?
C16 C11 C10 119.6(2) . . ?
C13 C14 C15 119.5(2) . . ?
C13 C14 H14 120.3 . . ?
C15 C14 H14 120.3 . . ?
N1 C1 C2 113.80(18) . . ?
N1 C1 H1A 108.8 . . ?
C2 C1 H1A 108.8 . . ?
N1 C1 H1B 108.8 . . ?
C2 C1 H1B 108.8 . . ?
H1A C1 H1B 107.7 . . ?
C15 C16 C11 120.2(2) . . ?
C15 C16 H16 119.9 . . ?
C11 C16 H16 119.9 . . ?
C4 C3 S1 117.37(16) . . ?
C4 C3 H3A 108.0 . . ?
S1 C3 H3A 108.0 . . ?
C4 C3 H3B 108.0 . . ?
S1 C3 H3B 108.0 . . ?
H3A C3 H3B 107.2 . . ?
C14 C13 C12 120.2(2) . . ?
C14 C13 H13 119.9 . . ?
C12 C13 H13 119.9 . . ?
C11 C10 C9 113.13(19) . . ?
C11 C10 H10A 109.0 . . ?
C9 C10 H10A 109.0 . . ?
C11 C10 H10B 109.0 . . ?
C9 C10 H10B 109.0 . . ?
H10A C10 H10B 107.8 . . ?
O3 S4 O1 114.89(11) . . ?
O3 S4 O2 116.02(12) . . ?
O1 S4 O2 114.69(11) . . ?
O3 S4 C17 103.09(11) . . ?
O1 S4 C17 103.28(11) . . ?
O2 S4 C17 102.19(11) . . ?
F3 C17 F1 107.68(18) . . ?
F3 C17 F2 107.4(2) . . ?
F1 C17 F2 106.9(2) . . ?
F3 C17 S4 111.78(16) . . ?
F1 C17 S4 111.27(17) . . ?
F2 C17 S4 111.59(15) . . ?

loop_
_geom_bond_atom_site_label_1
_geom_bond_atom_site_label_2
_geom_bond_distance
_geom_bond_site_symmetry_2
_geom_bond_publ_flag
C8 N1 1.478(3) 3_755 ?
C8 C7 1.522(3) . ?
C8 H8A 0.9900 . ?
C8 H8B 0.9900 . ?
C7 S3 1.813(2) . ?
C7 H7A 0.9900 . ?
C7 H7B 0.9900 . ?
S3 C6 1.827(2) . ?
S3 Ag1 2.4881(6) 3_755 ?
C6 C5 1.527(3) . ?
C6 H6A 0.9900 . ?
C6 H6B 0.9900 . ?
Ag1 S3 2.4881(6) 3_755 ?
Ag1 S2 2.5112(6) . ?
Ag1 S1 2.5530(6) . ?
Ag1 N1 2.5921(19) . ?
S1 C3 1.812(2) . ?
S1 C2 1.825(2) . ?
S2 C4 1.819(2) . ?
S2 C5 1.825(2) . ?
N1 C1 1.476(3) . ?
N1 C8 1.478(3) 3_755 ?
N1 C9 1.479(3) . ?
C12 C11 1.386(3) . ?
C12 C13 1.393(3) . ?
C12 H12 0.9500 . ?
C5 H5A 0.9900 . ?
C5 H5B 0.9900 . ?
C2 C1 1.526(3) . ?
C2 H2A 0.9900 . ?
C2 H2B 0.9900 . ?
C4 C3 1.530(3) . ?
C4 H4A 0.9900 . ?
C4 H4B 0.9900 . ?
C15 C14 1.385(4) . ?
C15 C16 1.389(3) . ?
C15 H15 0.9500 . ?
C9 C10 1.538(3) . ?
C9 H9A 0.9900 . ?
C9 H9B 0.9900 . ?
C11 C16 1.401(3) . ?
C11 C10 1.514(3) . ?
C14 C13 1.384(4) . ?
C14 H14 0.9500 . ?
C1 H1A 0.9900 . ?
C1 H1B 0.9900 . ?
C16 H16 0.9500 . ?
C3 H3A 0.9900 . ?
C3 H3B 0.9900 . ?
C13 H13 0.9500 . ?
C10 H10A 0.9900 . ?
C10 H10B 0.9900 . ?
S4 O3 1.4388(18) . ?
S4 O1 1.4410(18) . ?
S4 O2 1.4439(18) . ?
S4 C17 1.831(2) . ?
F2 C17 1.338(3) . ?
F3 C17 1.324(3) . ?
F1 C17 1.334(3) . ?
